data_4113990
loop_
_publ_author_name
'Sanae Tanaka'
'Yoshiaki Sugihara'
'Akira Sakamoto'
'Akihiko Ishii'
'Juzo Nakayama'

_publ_contact_author_address
;
Department of Chemistry, Faculty of Science, Saitama University
sakura-ku, Saitama, Saitama 338-8570, Japan
;
_publ_contact_author_email nakaj@post.saitama-u.ac.jp
_publ_contact_author_fax +81-48-858-3700
_publ_contact_author_name 'Dr. Juzo Nakayama'
_publ_contact_author_phone +81-48-858-3390
_publ_section_title
;
 The Thiosulfinyl Group Serves as a Stereogenic Center and Shows
 Diamagnetic Anisotropy Similar to That of the Sulfinyl Group
;
_journal_name_full 'Journal of the American Chemical Society'
_journal_page_first 9024
_journal_page_last 9025
_journal_paper_doi 10.1021/ja035892s
_journal_volume 125
_journal_year 2003
_chemical_compound_source 'Local laboratory'
_chemical_formula_moiety 'C12 H22 O3 S3 '
_chemical_formula_sum 'C12 H22 O3 S3'
_chemical_formula_weight 310.506
_chemical_name_systematic
;
 ?
;
_space_group_IT_number 61
_symmetry_cell_setting orthorhombic
_symmetry_space_group_name_Hall '-P 2ac 2ab'
_symmetry_space_group_name_H-M 'P b c a'
_audit_creation_method maXus
_cell_angle_alpha 90.00
_cell_angle_beta 90.00
_cell_angle_gamma 90.00
_cell_formula_units_Z 8
_cell_length_a 8.6220(3)
_cell_length_b 13.8060(5)
_cell_length_c 24.8200(11)
_cell_measurement_temperature 153
_cell_volume 2954.5(2)
_computing_cell_refinement 'HKL Scalepack'
_computing_data_collection 'DIP Image plate'
_computing_data_reduction 'maXus (Mackay et al., 1999)'
_computing_structure_refinement 'SHELXL-97 (Sheldrick, 1997)'
_diffrn_measured_fraction_theta_full 0.964
_diffrn_measured_fraction_theta_max 0.964
_diffrn_measurement_device 'DIP Image plate'
_diffrn_measurement_method IP
_diffrn_radiation_source 'fine-focus sealed tube'
_diffrn_radiation_type ' MoK\a'
_diffrn_radiation_wavelength 0.71073
_diffrn_reflns_av_R_equivalents 0.037
_diffrn_reflns_limit_h_max 10
_diffrn_reflns_limit_h_min 0
_diffrn_reflns_limit_k_max 16
_diffrn_reflns_limit_k_min 0
_diffrn_reflns_limit_l_max 31
_diffrn_reflns_limit_l_min 0
_diffrn_reflns_number 3511
_diffrn_reflns_theta_full 26.99
_diffrn_reflns_theta_max 26.99
_diffrn_reflns_theta_min 0.00
_exptl_absorpt_coefficient_mu 0.356
_exptl_absorpt_correction_T_max 0.932
_exptl_absorpt_correction_T_min 0.834
_exptl_absorpt_correction_type multi-scan
_exptl_absorpt_process_details
;
multi-scan from symmetry-related measurements
 Sortav (Blessing 1995)
;
_exptl_crystal_colour Colourless
_exptl_crystal_density_diffrn 1.396
_exptl_crystal_description Cube
_refine_diff_density_max 0.465
_refine_diff_density_min -0.566
_refine_diff_density_rms 0.070
_refine_ls_extinction_method none
_refine_ls_goodness_of_fit_ref 0.984
_refine_ls_hydrogen_treatment refxyz
_refine_ls_matrix_type full
_refine_ls_number_parameters 251
_refine_ls_number_reflns 3106
_refine_ls_number_restraints 0
_refine_ls_restrained_S_all 0.984
_refine_ls_R_factor_all 0.0591
_refine_ls_R_factor_gt 0.0460
_refine_ls_shift/su_max 0.001
_refine_ls_shift/su_mean 0.000
_refine_ls_structure_factor_coef Fsqd
_refine_ls_weighting_details 'calc w=1/[\s^2^(Fo^2^)+(0.0750P)^2^+0.0000P] where P=(Fo^2^+2Fc^2^)/3'
_refine_ls_weighting_scheme calc
_refine_ls_wR_factor_gt 0.1228
_refine_ls_wR_factor_ref 0.1284
_reflns_number_gt 2357
_reflns_number_total 3106
_reflns_threshold_expression >2sigma(I)
_cod_data_source_file ja035892ssi20030501_042659.cif
_cod_data_source_block global
_cod_original_sg_symbol_H-M 'P b c a '
_cod_original_formula_sum 'C12 H22 O3 S3 '
_cod_database_code 4113990

loop_
_symmetry_equiv_pos_as_xyz
+X,+Y,+Z
-X,-Y,-Z
'-X+ 1/2,-Y,+Z+ 1/2'
'+X+ 1/2,+Y,-Z+ 1/2'
'+X+ 1/2,-Y+ 1/2,-Z'
'-X+ 1/2,+Y+ 1/2,+Z'
'-X,+Y+ 1/2,-Z+ 1/2'
'+X,-Y+ 1/2,+Z+ 1/2'

loop_
_atom_site_label
_atom_site_type_symbol
_atom_site_fract_x
_atom_site_fract_y
_atom_site_fract_z
_atom_site_U_iso_or_equiv
_atom_site_adp_type
_atom_site_occupancy
_atom_site_symmetry_multiplicity
_atom_site_calc_flag
S1 S 0.00944(8) 0.15133(5) 0.54687(2) 0.04200(19) Uani 1 1 d
S2 S 0.08528(7) 0.20232(4) 0.70614(2) 0.03903(19) Uani 1 1 d
S3 S -0.12951(11) 0.25725(5) 0.55071(4) 0.0677(3) Uani 1 1 d
C4 C 0.1861(2) 0.08745(14) 0.62506(8) 0.0262(4) Uani 1 1 d
O5 O 0.15087(19) 0.17192(10) 0.59055(6) 0.0346(4) Uani 1 1 d
O6 O -0.05626(18) 0.05826(11) 0.58129(6) 0.0342(4) Uani 1 1 d
C7 C 0.0129(2) 0.05063(15) 0.63490(8) 0.0273(4) Uani 1 1 d
C8 C 0.2407(3) 0.13220(18) 0.67736(9) 0.0338(5) Uani 1 1 d
C9 C 0.3187(2) 0.02918(16) 0.59687(9) 0.0314(5) Uani 1 1 d
O10 O 0.0806(2) 0.17817(17) 0.76458(6) 0.0571(5) Uani 1 1 d
C11 C -0.0579(3) 0.1293(2) 0.67173(11) 0.0401(6) Uani 1 1 d
C12 C -0.0328(3) -0.05301(16) 0.65494(9) 0.0355(5) Uani 1 1 d
C13 C 0.3820(3) -0.0515(2) 0.63333(13) 0.0447(6) Uani 1 1 d
C14 C 0.4558(3) 0.0981(2) 0.58655(12) 0.0463(6) Uani 1 1 d
C15 C 0.0043(3) -0.13526(18) 0.61617(14) 0.0466(6) Uani 1 1 d
C16 C 0.2700(4) -0.0117(2) 0.54186(10) 0.0462(6) Uani 1 1 d
C17 C -0.2109(3) -0.0564(2) 0.66074(14) 0.0534(7) Uani 1 1 d
C18 C 0.0391(4) -0.0719(3) 0.71059(13) 0.0584(8) Uani 1 1 d
H8A H 0.328(3) 0.1745(18) 0.6724(10) 0.045(7) Uiso 1 1 d
H8B H 0.262(4) 0.086(2) 0.7007(12) 0.056(9) Uiso 1 1 d
H11A H -0.104(3) 0.104(2) 0.6957(11) 0.042(8) Uiso 1 1 d
H11B H -0.122(4) 0.173(2) 0.6547(13) 0.070(10) Uiso 1 1 d
H13A H 0.461(4) -0.079(2) 0.6145(13) 0.060(9) Uiso 1 1 d
H13B H 0.304(4) -0.100(2) 0.6426(11) 0.054(8) Uiso 1 1 d
H13C H 0.419(3) -0.026(2) 0.6677(12) 0.054(8) Uiso 1 1 d
H14A H 0.535(4) 0.063(2) 0.5675(14) 0.074(10) Uiso 1 1 d
H14B H 0.508(3) 0.1194(19) 0.6216(11) 0.040(7) Uiso 1 1 d
H14C H 0.425(3) 0.153(2) 0.5682(11) 0.047(8) Uiso 1 1 d
H15A H -0.030(3) -0.193(2) 0.6308(12) 0.054(8) Uiso 1 1 d
H15B H 0.121(4) -0.143(2) 0.6088(12) 0.064(9) Uiso 1 1 d
H15C H -0.040(4) -0.124(2) 0.5839(12) 0.051(8) Uiso 1 1 d
H16A H 0.356(4) -0.054(2) 0.5296(13) 0.061(9) Uiso 1 1 d
H16B H 0.251(3) 0.0402(18) 0.5180(11) 0.045(7) Uiso 1 1 d
H16C H 0.179(4) -0.0535(19) 0.5439(11) 0.048(8) Uiso 1 1 d
H17A H -0.237(4) -0.126(3) 0.6734(13) 0.076(10) Uiso 1 1 d
H17B H -0.264(4) -0.044(2) 0.6275(13) 0.072(10) Uiso 1 1 d
H17C H -0.243(4) -0.021(2) 0.6872(13) 0.062(9) Uiso 1 1 d
H18A H -0.010(4) -0.128(3) 0.7221(15) 0.080(11) Uiso 1 1 d
H18B H 0.008(4) -0.028(2) 0.7375(15) 0.074(12) Uiso 1 1 d
H18C H 0.145(4) -0.081(2) 0.7084(13) 0.062(9) Uiso 1 1 d

loop_
_atom_site_aniso_label
_atom_site_aniso_U_11
_atom_site_aniso_U_22
_atom_site_aniso_U_33
_atom_site_aniso_U_23
_atom_site_aniso_U_13
_atom_site_aniso_U_12
S1 0.0493(4) 0.0453(4) 0.0313(3) 0.0054(2) -0.0093(3) 0.0039(3)
S2 0.0416(4) 0.0418(3) 0.0337(3) -0.0098(2) 0.0039(2) -0.0014(3)
S3 0.0684(5) 0.0512(4) 0.0834(6) 0.0082(4) -0.0256(4) 0.0174(4)
C4 0.0268(10) 0.0285(9) 0.0233(10) 0.0005(8) 0.0007(8) -0.0016(8)
O5 0.0369(9) 0.0358(8) 0.0312(8) 0.0050(6) -0.0016(7) -0.0021(7)
O6 0.0321(9) 0.0423(8) 0.0281(8) -0.0004(6) -0.0101(7) 0.0001(6)
C7 0.0209(10) 0.0396(10) 0.0214(10) -0.0007(8) -0.0017(8) -0.0005(8)
C8 0.0286(11) 0.0447(12) 0.0280(11) -0.0070(10) -0.0005(10) -0.0034(10)
C9 0.0256(11) 0.0377(10) 0.0311(11) -0.0033(9) 0.0056(9) 0.0003(9)
O10 0.0578(13) 0.0879(14) 0.0257(9) -0.0135(9) 0.0062(8) -0.0012(11)
C11 0.0289(12) 0.0546(14) 0.0369(14) -0.0106(12) 0.0049(11) 0.0019(11)
C12 0.0291(12) 0.0437(12) 0.0338(12) 0.0058(10) -0.0009(9) -0.0088(9)
C13 0.0261(13) 0.0522(15) 0.0557(17) 0.0017(13) 0.0009(12) 0.0079(11)
C14 0.0340(14) 0.0570(15) 0.0480(16) -0.0017(13) 0.0130(12) -0.0069(12)
C15 0.0421(16) 0.0351(12) 0.0626(18) -0.0002(13) -0.0013(14) -0.0043(11)
C16 0.0455(16) 0.0584(17) 0.0346(13) -0.0158(12) 0.0077(12) 0.0032(13)
C17 0.0324(15) 0.0700(19) 0.0579(18) -0.0043(16) 0.0086(13) -0.0158(13)
C18 0.051(2) 0.078(2) 0.0461(17) 0.0277(16) -0.0052(14) -0.0172(17)

loop_
_atom_type_symbol
_atom_type_description
_atom_type_scat_dispersion_real
_atom_type_scat_dispersion_imag
_atom_type_scat_source
C C 0.0033 0.0016 'International Tables Vol C Tables 4.2.6.8 and 6.1.1.4'
H H 0.0000 0.0000 'International Tables Vol C Tables 4.2.6.8 and 6.1.1.4'
O O 0.0106 0.0060 'International Tables Vol C Tables 4.2.6.8 and 6.1.1.4'
S S 0.1246 0.1234 'International Tables Vol C Tables 4.2.6.8 and 6.1.1.4'

loop_
_geom_angle_atom_site_label_1
_geom_angle_atom_site_label_2
_geom_angle_atom_site_label_3
_geom_angle
O6 S1 O5 92.73(8)
O6 S1 S3 111.08(7)
O5 S1 S3 107.48(7)
O10 S2 C8 106.64(12)
O10 S2 C11 108.46(13)
C8 S2 C11 91.21(11)
O5 C4 C8 103.82(17)
O5 C4 C9 107.26(16)
C8 C4 C9 111.51(18)
O5 C4 C7 98.51(16)
C8 C4 C7 106.85(17)
C9 C4 C7 126.07(17)
C4 O5 S1 113.27(12)
C7 O6 S1 112.88(13)
O6 C7 C11 109.05(18)
O6 C7 C12 104.62(16)
C11 C7 C12 110.81(19)
O6 C7 C4 102.67(15)
C11 C7 C4 103.65(17)
C12 C7 C4 125.13(18)
C4 C8 S2 109.17(16)
C13 C9 C16 110.8(2)
C13 C9 C14 105.9(2)
C16 C9 C14 106.8(2)
C13 C9 C4 111.69(19)
C16 C9 C4 112.77(19)
C14 C9 C4 108.57(18)
C7 C11 S2 113.66(17)
C15 C12 C18 110.9(2)
C15 C12 C17 104.2(2)
C18 C12 C17 108.2(2)
C15 C12 C7 115.33(19)
C18 C12 C7 109.8(2)
C17 C12 C7 107.9(2)
C4 C8 H8A 112.5(15)
S2 C8 H8A 107.8(15)
C4 C8 H8B 109.6(19)
S2 C8 H8B 106(2)
H8A C8 H8B 111(3)
C7 C11 H11A 109(2)
S2 C11 H11A 103(2)
C7 C11 H11B 115(2)
S2 C11 H11B 105(2)
H11A C11 H11B 110(3)
C9 C13 H13A 105(2)
C9 C13 H13B 112.9(17)
H13A C13 H13B 111(3)
C9 C13 H13C 111.7(17)
H13A C13 H13C 111(3)
H13B C13 H13C 105(2)
C9 C14 H14A 108(2)
C9 C14 H14B 111.9(14)
H14A C14 H14B 105(3)
C9 C14 H14C 111.8(18)
H14A C14 H14C 112(3)
H14B C14 H14C 108(2)
C12 C15 H15A 109.2(18)
C12 C15 H15B 113.5(17)
H15A C15 H15B 107(2)
C12 C15 H15C 109.8(18)
H15A C15 H15C 111(2)
H15B C15 H15C 106(3)
C9 C16 H16A 106.5(18)
C9 C16 H16B 109.1(15)
H16A C16 H16B 113(2)
C9 C16 H16C 113.1(16)
H16A C16 H16C 106(2)
H16B C16 H16C 110(2)
C12 C17 H17A 106(2)
C12 C17 H17B 113(2)
H17A C17 H17B 109(3)
C12 C17 H17C 112(2)
H17A C17 H17C 103(3)
H17B C17 H17C 114(3)
C12 C18 H18A 104(2)
C12 C18 H18B 115(2)
H18A C18 H18B 101(3)
C12 C18 H18C 112(2)
H18A C18 H18C 111(3)
H18B C18 H18C 114(3)

loop_
_geom_bond_atom_site_label_1
_geom_bond_atom_site_label_2
_geom_bond_distance
S1 O6 1.6437(16)
S1 O5 1.6563(17)
S1 S3 1.8928(10)
S2 O10 1.4889(18)
S2 C8 1.801(2)
S2 C11 1.808(3)
C4 O5 1.478(2)
C4 C8 1.513(3)
C4 C9 1.563(3)
C4 C7 1.596(3)
O6 C7 1.462(2)
C7 C11 1.546(3)
C7 C12 1.565(3)
C9 C13 1.536(3)
C9 C16 1.536(3)
C9 C14 1.539(3)
C12 C15 1.523(4)
C12 C18 1.536(4)
C12 C17 1.543(4)
C8 H8A 0.96(3)
C8 H8B 0.88(3)
C11 H11A 0.80(3)
C11 H11B 0.92(4)
C13 H13A 0.91(3)
C13 H13B 0.97(3)
C13 H13C 0.98(3)
C14 H14A 0.96(4)
C14 H14B 1.02(3)
C14 H14C 0.92(3)
C15 H15A 0.93(3)
C15 H15B 1.03(3)
C15 H15C 0.90(3)
C16 H16A 0.99(3)
C16 H16B 0.94(3)
C16 H16C 0.97(3)
C17 H17A 1.04(3)
C17 H17B 0.96(3)
C17 H17C 0.87(3)
C18 H18A 0.92(4)
C18 H18B 0.94(4)
C18 H18C 0.92(3)
